data_7011089
loop_
_publ_author_name
'Sian C. Davies'
'David L. Hughes'
'Raymond L. Richards'
'J. Roger Sanders'

_publ_section_title
;
 Dinuclear iron and vanadium complexes of the N(CH2CH2S)33&#x2212;
 ligand with bridging oxide, nitride or cyanide
;
_journal_issue 7
_journal_name_full 'J. Chem. Soc., Dalton Trans.'
_journal_page_first 1442
_journal_page_last 1447
_journal_paper_doi 10.1039/b107399k
_journal_year 2002
_chemical_formula_moiety 'C8 H20 N, C12 H24 N3 S6 V2, C2 H3 N'
_chemical_formula_structural (NEt4)[(V{N(CH2CH2S)3})2(mu-N)].MeCN
_chemical_formula_sum 'C22 H47 N5 S6 V2'
_chemical_formula_weight 675.89
_chemical_name_common 'Complex 2'
_chemical_name_systematic
; 
? 
;
_space_group_IT_number 56
_symmetry_cell_setting orthorhombic
_symmetry_space_group_name_Hall '-P 2ac 2bc'
_symmetry_space_group_name_H-M 'P n a a'
_atom_sites_solution_hydrogens geom
_atom_sites_solution_primary direct
_atom_sites_solution_secondary difmap
_audit_creation_method SHELXL
_cell_angle_alpha 90.00
_cell_angle_beta 90.00
_cell_angle_gamma 90.00
_cell_formula_units_Z 8
_cell_length_a 15.587(8)
_cell_length_b 17.7284(15)
_cell_length_c 24.016(2)
_cell_measurement_reflns_used 25
_cell_measurement_temperature 293(2)
_cell_measurement_theta_max 10
_cell_measurement_theta_min 9
_cell_volume 6636(3)
_computing_cell_refinement 'CAD4/EXPRESS (Enraf-Nonius, 1992)'
_computing_data_collection 'CAD4/EXPRESS (Enraf-Nonius, 1992)'
_computing_data_reduction 'CAD4 (Hursthouse, 1976)'
_computing_molecular_graphics 'ORTEP (Johnson, 1971)'
_computing_publication_material 'SHELXL-93 (Sheldrick, 1993)'
_computing_structure_refinement 'SHELXL-93 (Sheldrick, 1993)'
_computing_structure_solution 'SHELXS-86 (Sheldrick, 1990)'
_diffrn_ambient_temperature 293(2)
_diffrn_measurement_device 'Enraf-Nonius CAD4 diffractometer'
_diffrn_measurement_method 'scintillation counter; \w/\q scans'
_diffrn_radiation_monochromator graphite
_diffrn_radiation_source 'fine-focus sealed tube'
_diffrn_radiation_type Mo-K\a
_diffrn_radiation_wavelength 0.71069
_diffrn_reflns_av_R_equivalents 0.026
_diffrn_reflns_av_sigmaI/netI 0.1036
_diffrn_reflns_limit_h_max 16
_diffrn_reflns_limit_h_min -1
_diffrn_reflns_limit_k_max 18
_diffrn_reflns_limit_k_min -1
_diffrn_reflns_limit_l_max 25
_diffrn_reflns_limit_l_min -1
_diffrn_reflns_number 4531
_diffrn_reflns_theta_max 22.0
_diffrn_reflns_theta_min 1.5
_diffrn_standards_decay_% 21.3
_diffrn_standards_interval_time '10000 s'
_diffrn_standards_number 3
_exptl_absorpt_coefficient_mu 0.961
_exptl_absorpt_correction_T_max 0.57
_exptl_absorpt_correction_T_min 0.51
_exptl_absorpt_correction_type 'semi-empirical psi-scans'
_exptl_crystal_colour black
_exptl_crystal_density_diffrn 1.353
_exptl_crystal_description 'large needles'
_exptl_crystal_F_000 2848
_exptl_crystal_size_max 0.55
_exptl_crystal_size_mid 0.14
_exptl_crystal_size_min 0.10
_refine_diff_density_max 0.473
_refine_diff_density_min -0.264
_refine_diff_density_rms 0.074
_refine_ls_extinction_method none
_refine_ls_goodness_of_fit_all 0.966
_refine_ls_goodness_of_fit_obs 1.131
_refine_ls_matrix_type full
_refine_ls_number_parameters 338
_refine_ls_number_reflns 4060
_refine_ls_number_restraints 1
_refine_ls_restrained_S_all 0.967
_refine_ls_restrained_S_obs 1.132
_refine_ls_R_factor_all 0.1463
_refine_ls_R_factor_obs 0.0663
_refine_ls_shift/esd_max 0.055
_refine_ls_shift/esd_mean 0.005
_refine_ls_structure_factor_coef Fsqd
_refine_ls_weighting_details 'w=1/[\s^2^(Fo^2^)+(0.1094P)^2^+0.0000P] where P=(Fo^2^+2Fc^2^)/3'
_refine_ls_weighting_scheme calc
_refine_ls_wR_factor_all 0.2239
_refine_ls_wR_factor_obs 0.1642
_reflns_number_observed 1740
_reflns_number_total 4061
_reflns_observed_criterion I>2sigma(I)
_cod_data_source_file b107399k.txt
_cod_data_source_block roger23
_cod_depositor_comments
;
The following automatic conversions were performed:

'_refine_ls_weighting_scheme' value 'calc
w=1/[\s^2^(Fo^2^)+(0.1094P)^2^+0.0000P] where P=(Fo^2^+2Fc^2^)/3' was
changed to 'calc'. New tag '_refine_ls_weighting_details' was
created. The value of the new tag was set to
'w=1/[\s^2^(Fo^2^)+(0.1094P)^2^+0.0000P] where P=(Fo^2^+2Fc^2^)/3'.

Automatic conversion script
Id: cif_fix_values 3143 2015-03-26 13:38:13Z robertas 
;
_cod_original_cell_volume 6636.4(36)
_cod_original_sg_symbol_H-M 'P n a a '
_cod_database_code 7011089

loop_
_symmetry_equiv_pos_as_xyz
'x, y, z'
'x, -y+1/2, -z+1/2'
'-x+1/2, y+1/2, -z'
'-x+1/2, -y, z+1/2'
'-x, -y, -z'
'-x, y-1/2, z-1/2'
'x-1/2, -y-1/2, z'
'x-1/2, y, -z-1/2'

loop_
_atom_site_aniso_label
_atom_site_aniso_U_11
_atom_site_aniso_U_22
_atom_site_aniso_U_33
_atom_site_aniso_U_23
_atom_site_aniso_U_13
_atom_site_aniso_U_12
V1 0.0587(10) 0.0561(10) 0.0461(9) 0.0008(8) 0.0023(8) -0.0052(9)
N10 0.079(6) 0.092(7) 0.058(6) -0.013(5) -0.005(5) -0.030(6)
S11 0.068(2) 0.083(2) 0.097(2) 0.001(2) -0.017(2) 0.005(2)
C12 0.087(10) 0.138(13) 0.137(13) -0.010(11) -0.037(9) 0.001(9)
C13 0.160(15) 0.185(17) 0.106(11) -0.025(12) -0.081(12) -0.010(14)
S14 0.157(3) 0.064(2) 0.074(2) 0.013(2) 0.022(2) -0.004(2)
C15 0.222(18) 0.066(9) 0.111(11) 0.008(8) 0.019(12) -0.051(10)
C16 0.178(16) 0.137(13) 0.105(11) -0.030(10) 0.005(11) -0.104(13)
S17 0.080(2) 0.128(3) 0.072(2) -0.014(2) 0.019(2) -0.017(2)
C18 0.120(11) 0.181(15) 0.069(8) -0.027(9) 0.031(8) -0.019(11)
C19 0.147(14) 0.156(13) 0.084(9) -0.042(9) 0.032(10) -0.052(12)
N12 0.060(5) 0.079(6) 0.048(5) -0.004(4) 0.000(4) 0.009(5)
V2 0.0671(12) 0.0933(14) 0.0486(10) -0.0138(10) -0.0029(9) -0.0044(10)
N20 0.092(9) 0.117(10) 0.101(9) -0.048(8) -0.021(7) -0.005(7)
S21 0.119(3) 0.131(3) 0.067(2) 0.012(2) -0.016(2) -0.001(2)
C22 0.214(20) 0.155(15) 0.059(9) -0.034(10) -0.032(10) -0.003(15)
C23A 0.200(27) 0.367(43) 0.017(9) -0.039(17) 0.009(12) -0.174(32)
S24 0.106(2) 0.101(2) 0.087(2) -0.023(2) 0.011(2) 0.014(2)
C25 0.159(14) 0.124(13) 0.116(11) -0.067(10) 0.030(11) -0.015(11)
C26A 0.163(24) 0.211(30) 0.174(23) -0.079(22) -0.031(20) -0.063(24)
S27 0.080(2) 0.153(3) 0.079(2) -0.031(2) 0.013(2) -0.022(2)
C28 0.102(11) 0.179(15) 0.121(12) -0.057(11) -0.009(10) -0.054(11)
C29A 0.137(21) 0.153(22) 0.109(17) -0.024(15) -0.049(15) -0.044(17)
N3 0.079(9) 0.053(8) 0.110(11) 0.022(8) 0.000 0.000
C31A 0.360(43) 0.142(19) 0.154(22) 0.040(17) -0.036(25) -0.156(23)
C31B 0.159(23) 0.165(22) 0.208(25) 0.123(20) 0.088(19) 0.057(17)
N4 0.107(11) 0.088(10) 0.080(9) -0.029(8) -0.032(8) 0.001(9)
C42A 0.210(19) 0.126(13) 0.266(21) 0.070(14) -0.123(17) -0.065(14)
C42B 0.149(15) 0.248(21) 0.138(13) -0.097(14) -0.011(12) 0.033(14)
C5 0.135(15) 0.231(25) 0.177(19) -0.036(17) -0.050(14) 0.008(17)
C51 0.201(27) 0.261(39) 0.243(33) -0.036(28) -0.034(23) 0.045(29)

loop_
_atom_site_label
_atom_site_type_symbol
_atom_site_fract_x
_atom_site_fract_y
_atom_site_fract_z
_atom_site_U_iso_or_equiv
_atom_site_thermal_displace_type
_atom_site_occupancy
_atom_site_calc_flag
_atom_site_refinement_flags
_atom_site_disorder_group
V1 V 0.20353(10) 0.48137(9) 0.32755(6) 0.0536(5) Uani 1 d . .
N10 N 0.1313(6) 0.4228(5) 0.2588(3) 0.076(3) Uani 1 d . .
S11 S 0.0980(2) 0.5690(2) 0.31981(13) 0.0826(9) Uani 1 d . .
C12 C 0.0304(8) 0.5306(8) 0.2648(6) 0.121(5) Uani 1 d . .
H12A H -0.0171(8) 0.5033(8) 0.2813(6) 0.145 Uiso 1 calc R .
H12B H 0.0070(8) 0.5717(8) 0.2429(6) 0.145 Uiso 1 calc R .
C13 C 0.0805(11) 0.4782(10) 0.2272(6) 0.150(6) Uani 1 d . .
H13A H 0.0409(11) 0.4517(10) 0.2030(6) 0.181 Uiso 1 calc R .
H13B H 0.1186(11) 0.5078(10) 0.2040(6) 0.181 Uiso 1 calc R .
S14 S 0.1771(3) 0.3745(2) 0.37645(12) 0.0983(12) Uani 1 d . .
C15 C 0.1180(11) 0.3173(7) 0.3264(6) 0.133(6) Uani 1 d . .
H15A H 0.1570(11) 0.2814(7) 0.3094(6) 0.160 Uiso 1 calc R .
H15B H 0.0740(11) 0.2890(7) 0.3459(6) 0.160 Uiso 1 calc R .
C16 C 0.0777(11) 0.3629(9) 0.2827(6) 0.140(6) Uani 1 d . .
H16A H 0.0263(11) 0.3859(9) 0.2979(6) 0.168 Uiso 1 calc R .
H16B H 0.0600(11) 0.3295(9) 0.2528(6) 0.168 Uiso 1 calc R .
S17 S 0.3120(2) 0.4828(2) 0.26493(12) 0.0935(11) Uani 1 d . .
C18 C 0.2665(9) 0.4329(9) 0.2049(5) 0.123(5) Uani 1 d . .
H18A H 0.2481(9) 0.4695(9) 0.1773(5) 0.148 Uiso 1 calc R .
H18B H 0.3106(9) 0.4016(9) 0.1881(5) 0.148 Uiso 1 calc R .
C19 C 0.1925(10) 0.3849(9) 0.2209(5) 0.129(5) Uani 1 d . .
H19A H 0.1623(10) 0.3695(9) 0.1875(5) 0.155 Uiso 1 calc R .
H19B H 0.2139(10) 0.3397(9) 0.2389(5) 0.155 Uiso 1 calc R .
N12 N 0.2609(5) 0.5296(4) 0.3808(3) 0.063(2) Uani 1 d . .
V2 V 0.31588(11) 0.57955(11) 0.43438(6) 0.0697(6) Uani 1 d . .
N20 N 0.3814(7) 0.6440(7) 0.5035(5) 0.103(4) Uani 1 d D .
S21 S 0.3161(2) 0.4841(2) 0.49768(13) 0.1055(12) Uani 1 d . .
C22 C 0.3676(13) 0.5272(10) 0.5570(6) 0.142(7) Uani 1 d . .
H22A H 0.3396(13) 0.5094(10) 0.5906(6) 0.171 Uiso 0.80 calc PR 1
H22B H 0.4268(13) 0.5103(10) 0.5583(6) 0.171 Uiso 0.80 calc PR 1
C23A C 0.3668(17) 0.6066(19) 0.5573(6) 0.195(16) Uani 0.80 d P 1
H23A H 0.4104(17) 0.6239(19) 0.5831(6) 0.233 Uiso 0.80 calc PR 1
H23B H 0.3117(17) 0.6231(19) 0.5716(6) 0.233 Uiso 0.80 calc PR 1
C23B C 0.4273(30) 0.5828(21) 0.5337(21) 0.057(13) Uiso 0.20 d PD 2
S24 S 0.2155(2) 0.6726(2) 0.44016(13) 0.0980(11) Uani 1 d . .
C25 C 0.2580(11) 0.7333(9) 0.4947(6) 0.133(6) Uani 1 d . .
H25A H 0.2440(11) 0.7854(9) 0.4863(6) 0.160 Uiso 0.80 calc PR 1
H25B H 0.2314(11) 0.7204(9) 0.5299(6) 0.160 Uiso 0.80 calc PR 1
C26A C 0.3523(17) 0.7249(16) 0.4994(10) 0.183(11) Uani 0.80 d P 1
H26A H 0.3718(17) 0.7521(16) 0.5320(10) 0.219 Uiso 0.80 calc PR 1
H26B H 0.3790(17) 0.7479(16) 0.4671(10) 0.219 Uiso 0.80 calc PR 1
C26B C 0.3077(32) 0.6715(28) 0.5405(22) 0.054(13) Uiso 0.20 d P 2
S27 S 0.4391(2) 0.6015(2) 0.38600(13) 0.1039(12) Uani 1 d . .
C28 C 0.5032(9) 0.6548(9) 0.4339(6) 0.134(6) Uani 1 d . .
H28A H 0.5618(9) 0.6365(9) 0.4320(6) 0.160 Uiso 0.80 calc PR 1
H28B H 0.5035(9) 0.7071(9) 0.4220(6) 0.160 Uiso 0.80 calc PR 1
C29A C 0.4752(15) 0.6517(14) 0.4907(9) 0.133(8) Uani 0.80 d P 1
H29A H 0.4954(15) 0.6972(14) 0.5090(9) 0.159 Uiso 0.80 calc PR 1
H29B H 0.5045(15) 0.6096(14) 0.5082(9) 0.159 Uiso 0.80 calc PR 1
C29B C 0.4463(51) 0.6937(38) 0.4767(30) 0.080(23) Uiso 0.20 d P 2
N3 N 0.2861(8) 0.7500 0.2500 0.081(4) Uani 1 d S .
C31A C 0.3322(22) 0.8212(13) 0.2531(11) 0.218(17) Uani 0.79(3) d P .
C31B C 0.2382(15) 0.7312(13) 0.3009(10) 0.177(14) Uani 0.79(3) d P .
C31C C 0.3355(33) 0.7209(28) 0.3000(21) 0.070(22) Uiso 0.21(3) d P .
C31D C 0.2298(47) 0.6867(38) 0.2361(29) 0.104(28) Uiso 0.21(3) d P .
C32A C 0.3671(27) 0.8292(23) 0.3114(18) 0.177(14) Uiso 0.50 d P .
C32B C 0.1443(25) 0.7579(26) 0.2915(16) 0.163(14) Uiso 0.50 d P .
C32C C 0.4275(20) 0.7752(18) 0.3052(13) 0.137(11) Uiso 0.50 d P .
C32D C 0.2254(34) 0.6724(27) 0.1688(18) 0.196(19) Uiso 0.50 d P .
C32E C 0.1682(28) 0.6957(23) 0.1825(17) 0.149(13) Uiso 0.50 d P .
N4 N 0.5000 0.5000 0.0000 0.092(4) Uani 1 d S .
C41A C 0.5924(17) 0.4720(14) -0.0083(10) 0.098(8) Uiso 0.50 d P .
C41B C 0.4369(17) 0.4386(15) -0.0086(11) 0.101(8) Uiso 0.50 d P .
C41C C 0.5089(19) 0.5354(16) 0.0572(12) 0.114(9) Uiso 0.50 d P .
C41D C 0.4703(17) 0.5591(15) -0.0464(11) 0.103(8) Uiso 0.50 d P .
C42A C 0.4531(12) 0.3790(10) 0.0467(9) 0.201(9) Uani 1 d . .
C42B C 0.5941(11) 0.4379(12) -0.0713(7) 0.178(8) Uani 1 d . .
C5 C 0.5940(13) 0.6448(15) 0.6261(9) 0.181(9) Uani 1 d . .
C51 C 0.6066(19) 0.7106(21) 0.6529(13) 0.235(12) Uani 1 d . .
N52A N 0.6245(27) 0.7482(28) 0.7040(17) 0.230(17) Uiso 0.50 d P .
N52B N 0.6393(40) 0.7771(35) 0.6551(29) 0.301(31) Uiso 0.50 d P .

loop_
_atom_type_symbol
_atom_type_description
_atom_type_scat_dispersion_real
_atom_type_scat_dispersion_imag
_atom_type_scat_source
C C 0.0033 0.0016 'International Tables Vol C Tables 4.2.6.8 and 6.1.1.4'
H H 0.0000 0.0000 'International Tables Vol C Tables 4.2.6.8 and 6.1.1.4'
V V 0.3005 0.5294 'International Tables Vol C Tables 4.2.6.8 and 6.1.1.4'
N N 0.0061 0.0033 'International Tables Vol C Tables 4.2.6.8 and 6.1.1.4'
S S 0.1246 0.1234 'International Tables Vol C Tables 4.2.6.8 and 6.1.1.4'

loop_
_geom_angle_atom_site_label_1
_geom_angle_atom_site_label_2
_geom_angle_atom_site_label_3
_geom_angle
_geom_angle_site_symmetry_1
_geom_angle_site_symmetry_3
_geom_angle_publ_flag
N12 V1 N10 178.6(3) . . ?
N12 V1 S17 95.5(3) . . ?
N10 V1 S17 83.7(2) . . ?
N12 V1 S14 96.9(3) . . ?
N10 V1 S14 84.5(3) . . ?
S17 V1 S14 119.29(14) . . ?
N12 V1 S11 95.4(3) . . ?
N10 V1 S11 83.9(3) . . ?
S17 V1 S11 118.65(14) . . ?
S14 V1 S11 118.85(14) . . ?
C16 N10 C13 112.2(12) . . ?
C16 N10 C19 106.2(10) . . ?
C13 N10 C19 109.6(11) . . ?
C16 N10 V1 109.3(7) . . ?
C13 N10 V1 109.8(7) . . ?
C19 N10 V1 109.7(7) . . ?
C12 S11 V1 102.9(5) . . ?
C13 C12 S11 111.3(9) . . ?
C13 C12 H12A 109.4(9) . . ?
S11 C12 H12A 109.4(5) . . ?
C13 C12 H12B 109.4(8) . . ?
S11 C12 H12B 109.4(5) . . ?
H12A C12 H12B 108.0 . . ?
N10 C13 C12 112.4(11) . . ?
N10 C13 H13A 109.1(7) . . ?
C12 C13 H13A 109.1(7) . . ?
N10 C13 H13B 109.1(8) . . ?
C12 C13 H13B 109.1(9) . . ?
H13A C13 H13B 107.9 . . ?
C15 S14 V1 102.4(4) . . ?
C16 C15 S14 112.4(9) . . ?
C16 C15 H15A 109.1(9) . . ?
S14 C15 H15A 109.1(6) . . ?
C16 C15 H15B 109.1(9) . . ?
S14 C15 H15B 109.1(5) . . ?
H15A C15 H15B 107.8 . . ?
C15 C16 N10 115.8(13) . . ?
C15 C16 H16A 108.3(9) . . ?
N10 C16 H16A 108.3(8) . . ?
C15 C16 H16B 108.3(7) . . ?
N10 C16 H16B 108.3(6) . . ?
H16A C16 H16B 107.4 . . ?
C18 S17 V1 103.2(4) . . ?
C19 C18 S17 111.9(8) . . ?
C19 C18 H18A 109.2(9) . . ?
S17 C18 H18A 109.2(5) . . ?
C19 C18 H18B 109.2(8) . . ?
S17 C18 H18B 109.2(5) . . ?
H18A C18 H18B 107.9 . . ?
N10 C19 C18 113.6(11) . . ?
N10 C19 H19A 108.8(6) . . ?
C18 C19 H19A 108.8(7) . . ?
N10 C19 H19B 108.8(7) . . ?
C18 C19 H19B 108.8(9) . . ?
H19A C19 H19B 107.7 . . ?
V1 N12 V2 178.4(5) . . ?
N12 V2 N20 178.1(4) . . ?
N12 V2 S21 96.5(3) . . ?
N20 V2 S21 83.3(4) . . ?
N12 V2 S24 94.2(3) . . ?
N20 V2 S24 84.2(3) . . ?
S21 V2 S24 119.92(14) . . ?
N12 V2 S27 97.0(3) . . ?
N20 V2 S27 84.7(3) . . ?
S21 V2 S27 117.8(2) . . ?
S24 V2 S27 119.1(2) . . ?
C29B N20 C23B 108.4(36) . . ?
C23A N20 C29A 111.8(17) . . ?
C23A N20 C26A 116.2(19) . . ?
C29A N20 C26A 101.1(16) . . ?
C29B N20 C26B 124.9(34) . . ?
C23B N20 C26B 108.1(30) . . ?
C23A N20 V2 110.3(10) . . ?
C29B N20 V2 106.7(29) . . ?
C23B N20 V2 101.9(20) . . ?
C29A N20 V2 109.6(9) . . ?
C26A N20 V2 107.2(10) . . ?
C26B N20 V2 104.4(20) . . ?
C22 S21 V2 102.4(6) . . ?
C23A C22 S21 115.0(13) . . ?
C23B C22 S21 105.3(22) . . ?
C23A C22 H22A 108.5(12) . . ?
S21 C22 H22A 108.5(6) . . ?
C23A C22 H22B 108.5(15) . . ?
S21 C22 H22B 108.5(6) . . ?
H22A C22 H22B 107.5 . . ?
C22 C23A N20 116.5(18) . . ?
C22 C23A H23A 108.1(13) . . ?
N20 C23A H23A 108.2(8) . . ?
C22 C23A H23B 108.2(15) . . ?
N20 C23A H23B 108.2(15) . . ?
H23A C23A H23B 107.3 . . ?
C22 C23B N20 111.8(30) . . ?
C25 S24 V2 102.9(6) . . ?
C26A C25 S24 110.8(12) . . ?
C26B C25 S24 104.2(18) . . ?
C26A C25 H25A 109.5(14) . . ?
S24 C25 H25A 109.5(6) . . ?
C26A C25 H25B 109.5(13) . . ?
S24 C25 H25B 109.5(5) . . ?
H25A C25 H25B 108.1 . . ?
C25 C26A N20 113.5(18) . . ?
C25 C26A H26A 108.9(11) . . ?
N20 C26A H26A 108.9(9) . . ?
C25 C26A H26B 108.9(14) . . ?
N20 C26A H26B 108.9(12) . . ?
H26A C26A H26B 107.7 . . ?
N20 C26B C25 99.7(30) . . ?
C28 S27 V2 103.5(5) . . ?
C29A C28 S27 114.9(12) . . ?
C29B C28 S27 110.3(30) . . ?
C29A C28 H28A 108.5(13) . . ?
S27 C28 H28A 108.5(5) . . ?
C29A C28 H28B 108.6(14) . . ?
S27 C28 H28B 108.5(6) . . ?
H28A C28 H28B 107.5 . . ?
C28 C29A N20 119.7(15) . . ?
C28 C29A H29A 107.4(11) . . ?
N20 C29A H29A 107.4(10) . . ?
C28 C29A H29B 107.4(14) . . ?
N20 C29A H29B 107.4(12) . . ?
H29A C29A H29B 106.9 . . ?
N20 C29B C28 114.9(45) . . ?
C31A N3 C31A 120.8(31) . 2_565 ?
C31A N3 C31D 67.6(27) . 2_565 ?
C31A N3 C31D 166.8(34) 2_565 2_565 ?
C31A N3 C31D 166.8(34) . . ?
C31A N3 C31D 67.6(27) 2_565 . ?
C31D N3 C31D 106.3(59) 2_565 . ?
C31A N3 C31B 95.5(14) . 2_565 ?
C31A N3 C31B 113.9(17) 2_565 2_565 ?
C31D N3 C31B 73.2(28) 2_565 2_565 ?
C31D N3 C31B 71.3(29) . 2_565 ?
C31A N3 C31B 113.9(17) . . ?
C31A N3 C31B 95.5(14) 2_565 . ?
C31D N3 C31B 71.3(29) 2_565 . ?
C31D N3 C31B 73.2(28) . . ?
C31B N3 C31B 119.0(21) 2_565 . ?
C31A N3 C31C 90.2(22) . . ?
C31A N3 C31C 59.6(20) 2_565 . ?
C31D N3 C31C 112.6(35) 2_565 . ?
C31D N3 C31C 103.0(35) . . ?
C31B N3 C31C 173.1(23) 2_565 . ?
C31B N3 C31C 61.5(20) . . ?
C31A N3 C31C 59.6(20) . 2_565 ?
C31A N3 C31C 90.2(22) 2_565 2_565 ?
C31D N3 C31C 103.0(34) 2_565 2_565 ?
C31D N3 C31C 112.6(35) . 2_565 ?
C31B N3 C31C 61.5(20) 2_565 2_565 ?
C31B N3 C31C 173.1(23) . 2_565 ?
C31C N3 C31C 118.9(40) . 2_565 ?
N3 C31A C31C 62.3(22) . 2_565 ?
N3 C31A C32A 107.9(21) . . ?
C31C C31A C32A 146.5(37) 2_565 . ?
N3 C31A C31D 56.4(24) . 2_565 ?
C31C C31A C31D 97.4(36) 2_565 2_565 ?
C32A C31A C31D 102.4(36) . 2_565 ?
N3 C31B C31C 60.7(20) . . ?
N3 C31B C32B 106.7(20) . . ?
C31C C31B C32B 165.6(27) . . ?
N3 C31B C31D 54.1(25) . 2_565 ?
C31C C31B C31D 99.7(33) . 2_565 ?
C32B C31B C31D 66.0(29) . 2_565 ?
N3 C31B C32E 109.9(16) . 2_565 ?
C31C C31B C32E 135.5(33) . 2_565 ?
C32B C31B C32E 38.4(17) . 2_565 ?
C31D C31B C32E 55.8(26) 2_565 2_565 ?
N3 C31B C31D 53.2(23) . . ?
C31C C31B C31D 90.4(33) . . ?
C32B C31B C31D 86.4(34) . . ?
C31D C31B C31D 85.2(37) 2_565 . ?
C32E C31B C31D 119.6(33) 2_565 . ?
N3 C31B C32D 99.8(19) . 2_565 ?
C31C C31B C32D 102.7(31) . 2_565 ?
C32B C31B C32D 71.2(22) . 2_565 ?
C31D C31B C32D 54.3(27) 2_565 2_565 ?
C32E C31B C32D 33.1(17) 2_565 2_565 ?
C31D C31B C32D 138.7(30) . 2_565 ?
C31A C31C N3 58.1(21) 2_565 . ?
C31A C31C C31B 92.2(34) 2_565 . ?
N3 C31C C31B 57.7(20) . . ?
C31A C31C C32C 111.9(36) 2_565 . ?
N3 C31C C32C 106.8(30) . . ?
C31B C31C C32C 139.0(37) . . ?
C31A C31C C32A 127.7(34) 2_565 . ?
N3 C31C C32A 84.7(26) . . ?
C31B C31C C32A 97.4(31) . . ?
C32C C31C C32A 41.6(17) . . ?
N3 C31D C31A 56.0(26) . 2_565 ?
N3 C31D C32E 117.7(47) . . ?
C31A C31D C32E 136.2(52) 2_565 . ?
N3 C31D C32D 111.7(47) . . ?
C31A C31D C32D 100.7(46) 2_565 . ?
C32E C31D C32D 37.2(25) . . ?
N3 C31D C31B 54.6(24) . 2_565 ?
C31A C31D C31B 94.7(37) 2_565 2_565 ?
C32E C31D C31B 63.1(31) . 2_565 ?
C32D C31D C31B 67.8(34) . 2_565 ?
N3 C31D C31B 53.6(24) . . ?
C31A C31D C31B 79.8(35) 2_565 . ?
C32E C31D C31B 135.2(51) . . ?
C32D C31D C31B 162.0(50) . . ?
C31B C31D C31B 94.2(36) 2_565 . ?
N3 C31D C32B 96.4(41) . 2_565 ?
C31A C31D C32B 147.4(47) 2_565 2_565 ?
C32E C31D C32B 37.3(23) . 2_565 ?
C32D C31D C32B 71.8(36) . 2_565 ?
C31B C31D C32B 52.8(25) 2_565 2_565 ?
C31B C31D C32B 97.9(39) . 2_565 ?
C32C C32A C31A 94.8(32) . . ?
C32C C32A C31C 58.4(25) . . ?
C31A C32A C31C 72.2(24) . . ?
C32E C32B C31B 80.0(35) 2_565 . ?
C32E C32B C31D 63.0(36) 2_565 2_565 ?
C31B C32B C31D 61.2(26) . 2_565 ?
C32E C32B C32D 19.2(31) 2_565 2_565 ?
C31B C32B C32D 61.7(20) . 2_565 ?
C31D C32B C32D 50.7(26) 2_565 2_565 ?
C32E C32B C32B 131.9(45) 2_565 2_565 ?
C31B C32B C32B 95.8(21) . 2_565 ?
C31D C32B C32B 73.1(28) 2_565 2_565 ?
C32D C32B C32B 123.8(24) 2_565 2_565 ?
C32A C32C C31C 79.9(29) . . ?
C32E C32D C31D 70.2(43) . . ?
C32E C32D C31B 66.7(37) . 2_565 ?
C31D C32D C31B 57.9(29) . 2_565 ?
C32E C32D C32B 20.4(32) . 2_565 ?
C31D C32D C32B 57.5(31) . 2_565 ?
C31B C32D C32B 47.1(16) 2_565 2_565 ?
C32D C32E C32B 140.3(61) . 2_565 ?
C32D C32E C31D 72.6(42) . . ?
C32B C32E C31D 79.7(41) 2_565 . ?
C32D C32E C31B 80.2(40) . 2_565 ?
C32B C32E C31B 61.5(30) 2_565 2_565 ?
C31D C32E C31B 61.1(27) . 2_565 ?
C41B N4 C41B 179.996(4) 5_665 . ?
C41B N4 C41C 119.4(13) 5_665 5_665 ?
C41B N4 C41C 60.6(13) . 5_665 ?
C41B N4 C41C 60.6(13) 5_665 . ?
C41B N4 C41C 119.4(13) . . ?
C41C N4 C41C 179.998(5) 5_665 . ?
C41B N4 C41A 111.5(13) 5_665 5_665 ?
C41B N4 C41A 68.5(13) . 5_665 ?
C41C N4 C41A 99.5(15) 5_665 5_665 ?
C41C N4 C41A 80.5(15) . 5_665 ?
C41B N4 C41A 68.5(13) 5_665 . ?
C41B N4 C41A 111.5(13) . . ?
C41C N4 C41A 80.5(15) 5_665 . ?
C41C N4 C41A 99.5(15) . . ?
C41A N4 C41A 179.998(3) 5_665 . ?
C41B N4 C41D 101.1(13) 5_665 5_665 ?
C41B N4 C41D 78.9(13) . 5_665 ?
C41C N4 C41D 112.8(13) 5_665 5_665 ?
C41C N4 C41D 67.2(13) . 5_665 ?
C41A N4 C41D 113.1(12) 5_665 5_665 ?
C41A N4 C41D 66.9(12) . 5_665 ?
C41B N4 C41D 78.9(13) 5_665 . ?
C41B N4 C41D 101.1(13) . . ?
C41C N4 C41D 67.2(13) 5_665 . ?
C41C N4 C41D 112.8(13) . . ?
C41A N4 C41D 66.9(12) 5_665 . ?
C41A N4 C41D 113.1(12) . . ?
C41D N4 C41D 179.997(5) 5_665 . ?
N4 C41A C42B 104.8(16) . . ?
N4 C41A C41B 54.2(13) . 5_665 ?
C42B C41A C41B 124.9(20) . 5_665 ?
N4 C41A C41D 58.3(13) . 5_665 ?
C42B C41A C41D 126.7(19) . 5_665 ?
C41B C41A C41D 87.9(17) 5_665 5_665 ?
N4 C41A C41C 49.3(12) . 5_665 ?
C42B C41A C41C 55.6(12) . 5_665 ?
C41B C41A C41C 89.4(18) 5_665 5_665 ?
C41D C41A C41C 88.8(17) 5_665 5_665 ?
N4 C41B C41C 60.8(15) . 5_665 ?
N4 C41B C41A 57.3(13) . 5_665 ?
C41C C41B C41A 92.8(20) 5_665 5_665 ?
N4 C41B C42A 104.2(16) . . ?
C41C C41B C42A 134.6(22) 5_665 . ?
C41A C41B C42A 115.4(18) 5_665 . ?
N4 C41B C41D 53.1(12) . 5_665 ?
C41C C41B C41D 95.8(19) 5_665 5_665 ?
C41A C41B C41D 91.0(17) 5_665 5_665 ?
C42A C41B C41D 51.8(11) . 5_665 ?
C41B C41C N4 58.6(15) 5_665 . ?
C41B C41C C42B 126.5(22) 5_665 5_665 ?
N4 C41C C42B 102.0(17) . 5_665 ?
C41B C41C C41D 94.4(20) 5_665 5_665 ?
N4 C41C C41D 58.7(14) . 5_665 ?
C42B C41C C41D 118.4(20) 5_665 5_665 ?
C41B C41C C41A 90.5(18) 5_665 5_665 ?
N4 C41C C41A 50.2(12) . 5_665 ?
C42B C41C C41A 52.0(12) 5_665 5_665 ?
C41D C41C C41A 89.8(17) 5_665 5_665 ?
N4 C41D C42A 103.5(16) . 5_665 ?
N4 C41D C41A 54.9(13) . 5_665 ?
C42A C41D C41A 129.4(20) 5_665 5_665 ?
N4 C41D C41C 54.1(13) . 5_665 ?
C42A C41D C41C 121.3(20) 5_665 5_665 ?
C41A C41D C41C 84.9(18) 5_665 5_665 ?
N4 C41D C41B 47.9(11) . 5_665 ?
C42A C41D C41B 56.3(13) 5_665 5_665 ?
C41A C41D C41B 84.9(16) 5_665 5_665 ?
C41C C41D C41B 89.0(18) 5_665 5_665 ?
C41D C42A C41B 71.9(15) 5_665 . ?
C41A C42B C41C 72.4(14) . 5_665 ?
N52B C51 N52A 57.1(32) . . ?
N52B C51 C5 150.8(50) . . ?
N52A C51 C5 147.7(38) . . ?
N52B N52A C51 56.1(31) . . ?
C51 N52B N52A 66.8(38) . . ?

loop_
_geom_bond_atom_site_label_1
_geom_bond_atom_site_label_2
_geom_bond_distance
_geom_bond_site_symmetry_2
_geom_bond_publ_flag
V1 N12 1.779(7) . ?
V1 N10 2.253(8) . ?
V1 S17 2.263(3) . ?
V1 S14 2.267(3) . ?
V1 S11 2.270(3) . ?
N10 C16 1.467(14) . ?
N10 C13 1.47(2) . ?
N10 C19 1.479(14) . ?
S11 C12 1.821(13) . ?
C12 C13 1.51(2) . ?
C12 H12A 0.97 . ?
C12 H12B 0.97 . ?
C13 H13A 0.97 . ?
C13 H13B 0.97 . ?
S14 C15 1.822(14) . ?
C15 C16 1.47(2) . ?
C15 H15A 0.97 . ?
C15 H15B 0.97 . ?
C16 H16A 0.97 . ?
C16 H16B 0.97 . ?
S17 C18 1.834(12) . ?
C18 C19 1.48(2) . ?
C18 H18A 0.97 . ?
C18 H18B 0.97 . ?
C19 H19A 0.97 . ?
C19 H19B 0.97 . ?
N12 V2 1.782(7) . ?
V2 N20 2.260(10) . ?
V2 S21 2.274(4) . ?
V2 S24 2.277(4) . ?
V2 S27 2.279(4) . ?
N20 C23A 1.47(2) . ?
N20 C29B 1.49(7) . ?
N20 C23B 1.49(2) . ?
N20 C29A 1.50(2) . ?
N20 C26A 1.51(3) . ?
N20 C26B 1.53(5) . ?
S21 C22 1.805(15) . ?
C22 C23A 1.41(3) . ?
C22 C23B 1.47(5) . ?
C22 H22A 0.97 . ?
C22 H22B 0.97 . ?
C23A H23A 0.97 . ?
C23A H23B 0.97 . ?
S24 C25 1.820(13) . ?
C25 C26A 1.48(3) . ?
C25 C26B 1.74(5) . ?
C25 H25A 0.97 . ?
C25 H25B 0.97 . ?
C26A H26A 0.97 . ?
C26A H26B 0.97 . ?
S27 C28 1.792(12) . ?
C28 C29A 1.43(2) . ?
C28 C29B 1.52(8) . ?
C28 H28A 0.97 . ?
C28 H28B 0.97 . ?
C29A H29A 0.97 . ?
C29A H29B 0.97 . ?
N3 C31A 1.45(2) . ?
N3 C31A 1.45(2) 2_565 ?
N3 C31D 1.46(7) 2_565 ?
N3 C31D 1.46(7) . ?
N3 C31B 1.47(2) 2_565 ?
N3 C31B 1.47(2) . ?
N3 C31C 1.52(5) . ?
N3 C31C 1.52(5) 2_565 ?
C31A C31C 1.48(5) 2_565 ?
C31A C32A 1.51(4) . ?
C31A C31D 1.62(7) 2_565 ?
C31B C31C 1.53(5) . ?
C31B C32B 1.55(4) . ?
C31B C31D 1.71(7) 2_565 ?
C31B C32E 1.74(4) 2_565 ?
C31B C31D 1.75(7) . ?
C31B C32D 1.87(5) 2_565 ?
C31C C31A 1.48(5) 2_565 ?
C31C C32C 1.73(5) . ?
C31C C32A 2.00(6) . ?
C31D C31A 1.62(7) 2_565 ?
C31D C32E 1.61(8) . ?
C31D C32D 1.64(8) . ?
C31D C31B 1.71(7) 2_565 ?
C31D C32B 1.78(8) 2_565 ?
C32A C32C 1.35(4) . ?
C32B C32E 1.10(5) 2_565 ?
C32B C31D 1.78(8) 2_565 ?
C32B C32D 2.01(6) 2_565 ?
C32B C32B 2.01(8) 2_565 ?
C32D C32E 1.04(5) . ?
C32D C31B 1.87(5) 2_565 ?
C32D C32B 2.01(6) 2_565 ?
C32E C32B 1.10(5) 2_565 ?
C32E C31B 1.74(4) 2_565 ?
N4 C41B 1.48(3) 5_665 ?
N4 C41B 1.48(3) . ?
N4 C41C 1.52(3) 5_665 ?
N4 C41C 1.52(3) . ?
N4 C41A 1.54(3) 5_665 ?
N4 C41A 1.54(3) . ?
N4 C41D 1.60(3) 5_665 ?
N4 C41D 1.60(3) . ?
C41A C42B 1.63(3) . ?
C41A C41B 1.70(3) 5_665 ?
C41A C41D 1.73(3) 5_665 ?
C41A C41C 1.97(4) 5_665 ?
C41B C41C 1.51(3) 5_665 ?
C41B C41A 1.70(3) 5_665 ?
C41B C42A 1.72(3) . ?
C41B C41D 1.96(4) 5_665 ?
C41C C41B 1.51(3) 5_665 ?
C41C C42B 1.71(3) 5_665 ?
C41C C41D 1.73(4) 5_665 ?
C41C C41A 1.97(4) 5_665 ?
C41D C42A 1.62(3) 5_665 ?
C41D C41A 1.73(3) 5_665 ?
C41D C41C 1.73(4) 5_665 ?
C41D C41B 1.96(4) 5_665 ?
C42A C41D 1.62(3) 5_665 ?
C42B C41C 1.71(3) 5_665 ?
C5 C51 1.35(3) . ?
C51 N52B 1.29(5) . ?
C51 N52A 1.42(5) . ?
N52A N52B 1.30(6) . ?
